data_2237970
loop_
_publ_author_name
'Lehmler, Hans-Joachim'
'Wu, Huimin'
'Parkin, Sean'

_publ_section_title
;
 2,2',5',6-Tetrachloro-4-[(1<i>S</i>)-1-methylpropoxy]biphenyl
;
_journal_coeditor_code NG5329
_journal_issue 6
_journal_name_full 'Acta Crystallographica Section E'
_journal_page_first o983
_journal_paper_doi 10.1107/S1600536813014098
_journal_volume 69
_journal_year 2013
_chemical_formula_iupac 'C16 H14 Cl4 O'
_chemical_formula_moiety 'C16 H14 Cl4 O'
_chemical_formula_sum 'C16 H14 Cl4 O'
_chemical_formula_weight 364.07
_chemical_name_systematic
;
2,2',5',6-Tetrachloro-4-[(1<i>S</i>)-1-methylpropoxy]biphenyl
;
_space_group_IT_number 19
_symmetry_cell_setting orthorhombic
_symmetry_space_group_name_Hall 'P 2ac 2ab'
_symmetry_space_group_name_H-M 'P 21 21 21'
_atom_sites_solution_hydrogens geom
_atom_sites_solution_primary direct
_atom_sites_solution_secondary difmap
_audit_creation_method SHELXL-97
_cell_angle_alpha 90.00
_cell_angle_beta 90.00
_cell_angle_gamma 90.00
_cell_formula_units_Z 4
_cell_length_a 10.3301(2)
_cell_length_b 10.5415(2)
_cell_length_c 15.2160(3)
_cell_measurement_reflns_used 2184
_cell_measurement_temperature 90.0(2)
_cell_measurement_theta_max 27.48
_cell_measurement_theta_min 1.00
_cell_volume 1656.94(6)
_computing_cell_refinement 'SCALEPACK (Otwinowski & Minor, 1997)'
_computing_data_collection 'COLLECT (Nonius, 1998)'
_computing_data_reduction 'DENZO-SMN (Otwinowski & Minor, 1997)'
_computing_molecular_graphics 'XP in SHELXTL (Sheldrick, 2008)'
_computing_publication_material 'SHELXL97 (Sheldrick, 2008) and local procedures'
_computing_structure_refinement 'SHELXL97 (Sheldrick, 2008)'
_computing_structure_solution 'SHELXS97 (Sheldrick, 2008)'
_diffrn_ambient_temperature 90.0(2)
_diffrn_detector_area_resol_mean 9.1
_diffrn_measured_fraction_theta_full 0.999
_diffrn_measured_fraction_theta_max 0.999
_diffrn_measurement_device_type 'Nonius KappaCCD'
_diffrn_measurement_method '\w scans at fixed \c = 55\%'
_diffrn_radiation_monochromator graphite
_diffrn_radiation_source 'fine-focus sealed tube'
_diffrn_radiation_type MoK\a
_diffrn_radiation_wavelength 0.71073
_diffrn_reflns_av_R_equivalents 0.0530
_diffrn_reflns_av_sigmaI/netI 0.0339
_diffrn_reflns_limit_h_max 13
_diffrn_reflns_limit_h_min -13
_diffrn_reflns_limit_k_max 13
_diffrn_reflns_limit_k_min -13
_diffrn_reflns_limit_l_max 19
_diffrn_reflns_limit_l_min -19
_diffrn_reflns_number 22321
_diffrn_reflns_theta_full 27.50
_diffrn_reflns_theta_max 27.50
_diffrn_reflns_theta_min 2.35
_diffrn_standards_number 0
_exptl_absorpt_coefficient_mu 0.709
_exptl_absorpt_correction_T_max 0.946
_exptl_absorpt_correction_T_min 0.843
_exptl_absorpt_correction_type multi-scan
_exptl_absorpt_process_details '(SCALEPACK; Otwinowski & Minor, 1997)'
_exptl_crystal_colour colourless
_exptl_crystal_density_diffrn 1.459
_exptl_crystal_density_method 'not measured'
_exptl_crystal_description plate
_exptl_crystal_F_000 744
_exptl_crystal_size_max 0.25
_exptl_crystal_size_mid 0.25
_exptl_crystal_size_min 0.08
_refine_diff_density_max 0.295
_refine_diff_density_min -0.283
_refine_ls_abs_structure_details 'Flack (1983), 1625 Friedel pairs'
_refine_ls_abs_structure_Flack 0.00(6)
_refine_ls_extinction_method none
_refine_ls_goodness_of_fit_ref 1.092
_refine_ls_hydrogen_treatment constr
_refine_ls_matrix_type full
_refine_ls_number_parameters 192
_refine_ls_number_reflns 3797
_refine_ls_number_restraints 0
_refine_ls_restrained_S_all 1.092
_refine_ls_R_factor_all 0.0435
_refine_ls_R_factor_gt 0.0336
_refine_ls_shift/su_max 0.000
_refine_ls_shift/su_mean 0.000
_refine_ls_structure_factor_coef Fsqd
_refine_ls_weighting_details 'calc w=1/[\s^2^(Fo^2^)+(0.0401P)^2^+0.5301P] where P=(Fo^2^+2Fc^2^)/3'
_refine_ls_weighting_scheme calc
_refine_ls_wR_factor_gt 0.0763
_refine_ls_wR_factor_ref 0.0813
_reflns_number_gt 3351
_reflns_number_total 3797
_reflns_threshold_expression I>2\s(I)
_cod_data_source_file ng5329.cif
_cod_data_source_block I
_cod_database_code 2237970
_cod_database_fobs_code 2237970

loop_
_symmetry_equiv_pos_as_xyz
'x, y, z'
'-x+1/2, -y, z+1/2'
'x+1/2, -y+1/2, -z'
'-x, y+1/2, -z+1/2'

loop_
_atom_site_type_symbol
_atom_site_label
_atom_site_fract_x
_atom_site_fract_y
_atom_site_fract_z
_atom_site_U_iso_or_equiv
_atom_site_adp_type
_atom_site_calc_flag
_atom_site_refinement_flags
_atom_site_occupancy
_atom_site_symmetry_multiplicity
O O1 0.09110(15) 0.46820(16) 0.13102(10) 0.0267(4) Uani d . 1 1
Cl Cl1 0.32228(5) 0.50012(5) 0.42961(3) 0.02188(13) Uani d . 1 1
Cl Cl2 0.53731(6) 0.28777(6) 0.14184(4) 0.02615(14) Uani d . 1 1
Cl Cl3 0.44229(6) 0.14044(5) 0.36487(4) 0.02755(14) Uani d . 1 1
Cl Cl4 0.86539(7) 0.55656(7) 0.40389(4) 0.03806(18) Uani d . 1 1
C C1' 0.5425(2) 0.3734(2) 0.33248(14) 0.0207(5) Uani d . 1 1
C C1 0.4219(2) 0.3999(2) 0.28166(14) 0.0188(5) Uani d . 1 1
C C2 0.3142(2) 0.4581(2) 0.31899(14) 0.0185(4) Uani d . 1 1
C C3 0.2007(2) 0.4834(2) 0.27365(14) 0.0206(5) Uani d . 1 1
H H3 0.1296 0.5237 0.3018 0.025 Uiso calc R 1 1
C C4 0.1940(2) 0.4478(2) 0.18498(15) 0.0215(5) Uani d . 1 1
C C5 0.2990(2) 0.3874(2) 0.14558(15) 0.0217(5) Uani d . 1 1
H H5 0.2945 0.3625 0.0857 0.026 Uiso calc R 1 1
C C6 0.4089(2) 0.3641(2) 0.19355(14) 0.0194(5) Uani d . 1 1
C C7 -0.0337(2) 0.5044(2) 0.16686(15) 0.0243(5) Uani d . 1 1
H H7 -0.0453 0.4652 0.2262 0.029 Uiso calc R 1 1
C C8 -0.1328(2) 0.4502(2) 0.10372(16) 0.0274(5) Uani d . 1 1
H H8A -0.1179 0.4871 0.0447 0.033 Uiso calc R 1 1
H H8B -0.2203 0.4764 0.1232 0.033 Uiso calc R 1 1
C C9 -0.1291(3) 0.3067(3) 0.0965(2) 0.0373(7) Uani d . 1 1
H H9A -0.0428 0.2797 0.0773 0.056 Uiso calc R 1 1
H H9B -0.1938 0.2785 0.0536 0.056 Uiso calc R 1 1
H H9C -0.1484 0.2691 0.1539 0.056 Uiso calc R 1 1
C C10 -0.0439(3) 0.6479(2) 0.17430(17) 0.0325(6) Uani d . 1 1
H H10A 0.0290 0.6802 0.2089 0.049 Uiso calc R 1 1
H H10B -0.1254 0.6703 0.2034 0.049 Uiso calc R 1 1
H H10C -0.0419 0.6855 0.1154 0.049 Uiso calc R 1 1
C C2' 0.5617(2) 0.2565(2) 0.37208(15) 0.0235(5) Uani d . 1 1
C C3' 0.6732(3) 0.2293(2) 0.41872(16) 0.0303(6) Uani d . 1 1
H H3' 0.6846 0.1480 0.4446 0.036 Uiso calc R 1 1
C C4' 0.7682(3) 0.3210(3) 0.42750(17) 0.0315(6) Uani d . 1 1
H H4' 0.8454 0.3033 0.4592 0.038 Uiso calc R 1 1
C C5' 0.7492(2) 0.4387(3) 0.38960(15) 0.0265(5) Uani d . 1 1
C C6' 0.6381(2) 0.4661(2) 0.34183(15) 0.0232(5) Uani d . 1 1
H H6' 0.6272 0.5472 0.3157 0.028 Uiso calc R 1 1

loop_
_atom_site_aniso_label
_atom_site_aniso_U_11
_atom_site_aniso_U_22
_atom_site_aniso_U_33
_atom_site_aniso_U_12
_atom_site_aniso_U_13
_atom_site_aniso_U_23
O1 0.0178(8) 0.0421(11) 0.0203(8) 0.0042(7) -0.0031(7) -0.0005(8)
Cl1 0.0234(3) 0.0254(3) 0.0169(2) 0.0005(2) 0.0008(2) -0.0006(2)
Cl2 0.0243(3) 0.0305(3) 0.0237(3) 0.0061(2) 0.0010(2) -0.0041(2)
Cl3 0.0366(3) 0.0196(3) 0.0264(3) -0.0011(2) -0.0004(3) 0.0009(2)
Cl4 0.0238(3) 0.0563(4) 0.0341(3) -0.0085(3) -0.0017(3) -0.0120(3)
C1' 0.0194(12) 0.0243(11) 0.0182(10) 0.0029(10) 0.0008(9) -0.0018(9)
C1 0.0194(12) 0.0159(10) 0.0212(11) 0.0010(9) -0.0003(9) 0.0032(8)
C2 0.0201(12) 0.0185(10) 0.0168(10) -0.0016(9) 0.0004(9) 0.0018(9)
C3 0.0198(12) 0.0215(12) 0.0205(10) 0.0017(9) 0.0020(9) -0.0004(9)
C4 0.0194(12) 0.0240(11) 0.0209(11) -0.0024(10) -0.0016(9) 0.0032(10)
C5 0.0230(12) 0.0238(11) 0.0182(11) -0.0001(9) -0.0013(10) -0.0013(9)
C6 0.0174(11) 0.0185(11) 0.0223(11) -0.0011(9) 0.0040(9) 0.0004(9)
C7 0.0178(12) 0.0292(11) 0.0258(11) 0.0039(10) -0.0020(9) -0.0002(10)
C8 0.0209(12) 0.0294(13) 0.0319(12) 0.0032(11) -0.0061(11) -0.0004(11)
C9 0.0304(14) 0.0307(14) 0.0507(17) 0.0060(12) -0.0084(14) -0.0089(13)
C10 0.0313(14) 0.0272(13) 0.0388(14) 0.0007(12) -0.0068(12) -0.0012(11)
C2' 0.0278(13) 0.0237(11) 0.0189(11) 0.0045(10) -0.0021(10) -0.0035(9)
C3' 0.0382(15) 0.0269(13) 0.0258(12) 0.0154(11) -0.0072(11) -0.0039(10)
C4' 0.0281(14) 0.0423(16) 0.0243(12) 0.0143(12) -0.0086(11) -0.0104(11)
C5' 0.0168(12) 0.0398(14) 0.0228(12) -0.0010(11) -0.0001(10) -0.0090(11)
C6' 0.0213(12) 0.0274(12) 0.0210(11) 0.0013(10) 0.0000(9) -0.0008(9)

loop_
_atom_type_symbol
_atom_type_description
_atom_type_scat_dispersion_real
_atom_type_scat_dispersion_imag
_atom_type_scat_source
C C 0.0033 0.0016 'International Tables Vol C Tables 4.2.6.8 and 6.1.1.4'
H H 0.0000 0.0000 'International Tables Vol C Tables 4.2.6.8 and 6.1.1.4'
O O 0.0106 0.0060 'International Tables Vol C Tables 4.2.6.8 and 6.1.1.4'
Cl Cl 0.1484 0.1585 'International Tables Vol C Tables 4.2.6.8 and 6.1.1.4'

loop_
_geom_angle_atom_site_label_1
_geom_angle_atom_site_label_2
_geom_angle_atom_site_label_3
_geom_angle
C4 O1 C7 120.62(17)
C2' C1' C6' 118.5(2)
C2' C1' C1 120.7(2)
C6' C1' C1 120.8(2)
C2 C1 C6 115.7(2)
C2 C1 C1' 122.57(19)
C6 C1 C1' 121.7(2)
C3 C2 C1 123.9(2)
C3 C2 Cl1 118.18(17)
C1 C2 Cl1 117.91(17)
C2 C3 C4 118.0(2)
C2 C3 H3 121.0
C4 C3 H3 121.0
O1 C4 C5 114.89(19)
O1 C4 C3 125.2(2)
C5 C4 C3 119.9(2)
C6 C5 C4 119.8(2)
C6 C5 H5 120.1
C4 C5 H5 120.1
C5 C6 C1 122.7(2)
C5 C6 Cl2 118.25(17)
C1 C6 Cl2 119.03(18)
O1 C7 C8 105.22(18)
O1 C7 C10 110.6(2)
C8 C7 C10 112.1(2)
O1 C7 H7 109.6
C8 C7 H7 109.6
C10 C7 H7 109.6
C7 C8 C9 113.9(2)
C7 C8 H8A 108.8
C9 C8 H8A 108.8
C7 C8 H8B 108.8
C9 C8 H8B 108.8
H8A C8 H8B 107.7
C8 C9 H9A 109.5
C8 C9 H9B 109.5
H9A C9 H9B 109.5
C8 C9 H9C 109.5
H9A C9 H9C 109.5
H9B C9 H9C 109.5
C7 C10 H10A 109.5
C7 C10 H10B 109.5
H10A C10 H10B 109.5
C7 C10 H10C 109.5
H10A C10 H10C 109.5
H10B C10 H10C 109.5
C3' C2' C1' 121.8(2)
C3' C2' Cl3 118.48(18)
C1' C2' Cl3 119.76(18)
C2' C3' C4' 119.7(2)
C2' C3' H3' 120.2
C4' C3' H3' 120.2
C5' C4' C3' 119.1(2)
C5' C4' H4' 120.4
C3' C4' H4' 120.4
C4' C5' C6' 121.5(2)
C4' C5' Cl4 119.38(19)
C6' C5' Cl4 119.1(2)
C5' C6' C1' 119.5(2)
C5' C6' H6' 120.3
C1' C6' H6' 120.3

loop_
_geom_bond_atom_site_label_1
_geom_bond_atom_site_label_2
_geom_bond_distance
O1 C4 1.360(3)
O1 C7 1.451(3)
Cl1 C2 1.743(2)
Cl2 C6 1.739(2)
Cl3 C2' 1.740(3)
Cl4 C5' 1.741(3)
C1' C2' 1.386(3)
C1' C6' 1.396(3)
C1' C1 1.493(3)
C1 C2 1.391(3)
C1 C6 1.399(3)
C2 C3 1.386(3)
C3 C4 1.402(3)
C3 H3 0.9500
C4 C5 1.393(3)
C5 C6 1.372(3)
C5 H5 0.9500
C7 C8 1.515(3)
C7 C10 1.520(3)
C7 H7 1.0000
C8 C9 1.518(4)
C8 H8A 0.9900
C8 H8B 0.9900
C9 H9A 0.9800
C9 H9B 0.9800
C9 H9C 0.9800
C10 H10A 0.9800
C10 H10B 0.9800
C10 H10C 0.9800
C2' C3' 1.383(3)
C3' C4' 1.384(4)
C3' H3' 0.9500
C4' C5' 1.382(4)
C4' H4' 0.9500
C5' C6' 1.389(3)
C6' H6' 0.9500

loop_
_geom_torsion_atom_site_label_1
_geom_torsion_atom_site_label_2
_geom_torsion_atom_site_label_3
_geom_torsion_atom_site_label_4
_geom_torsion
C2' C1' C1 C2 94.3(3)
C6' C1' C1 C2 -85.2(3)
C2' C1' C1 C6 -83.9(3)
C6' C1' C1 C6 96.7(3)
C6 C1 C2 C3 -1.5(3)
C1' C1 C2 C3 -179.7(2)
C6 C1 C2 Cl1 177.90(17)
C1' C1 C2 Cl1 -0.4(3)
C1 C2 C3 C4 0.2(3)
Cl1 C2 C3 C4 -179.12(18)
C7 O1 C4 C5 166.6(2)
C7 O1 C4 C3 -14.0(3)
C2 C3 C4 O1 -178.5(2)
C2 C3 C4 C5 0.8(3)
O1 C4 C5 C6 178.9(2)
C3 C4 C5 C6 -0.6(3)
C4 C5 C6 C1 -0.8(3)
C4 C5 C6 Cl2 179.69(18)
C2 C1 C6 C5 1.7(3)
C1' C1 C6 C5 -180.0(2)
C2 C1 C6 Cl2 -178.73(16)
C1' C1 C6 Cl2 -0.5(3)
C4 O1 C7 C8 -149.7(2)
C4 O1 C7 C10 89.1(3)
O1 C7 C8 C9 61.7(3)
C10 C7 C8 C9 -178.1(2)
C6' C1' C2' C3' -1.2(3)
C1 C1' C2' C3' 179.3(2)
C6' C1' C2' Cl3 177.88(16)
C1 C1' C2' Cl3 -1.6(3)
C1' C2' C3' C4' 0.9(4)
Cl3 C2' C3' C4' -178.25(19)
C2' C3' C4' C5' 0.3(4)
C3' C4' C5' C6' -1.0(4)
C3' C4' C5' Cl4 177.56(19)
C4' C5' C6' C1' 0.7(3)
Cl4 C5' C6' C1' -177.93(17)
C2' C1' C6' C5' 0.4(3)
C1 C1' C6' C5' 179.9(2)
